data_1566859
loop_
_publ_author_name
'Peel, Andrew J.'
'Terzopoulos, Alexandros'
'Jethwa, Rajesh B.'
'Choudhury, Dipanjana'
'Niu, Hao-Che'
'Bond, Andrew D.'
'Slaughter, Jonathan'
'Wright, Dominic S.'

_publ_section_title
;
 A chiral phosphazane reagent strategy for the determination of
 enantiomeric excess of amines
;
_journal_name_full 'Chemical Science'
_journal_paper_doi 10.1039/D2SC01692C
_journal_year 2022
_chemical_absolute_configuration ad
_chemical_formula_moiety 'C28 H50 N3 O P2 +, I -'
_chemical_formula_sum 'C28 H50 I N3 O P2'
_chemical_formula_weight 633.55
_space_group_crystal_system monoclinic
_space_group_IT_number 4
_space_group_name_Hall 'P 2yb'
_space_group_name_H-M_alt 'P 1 21 1'
_atom_sites_solution_hydrogens geom
_atom_sites_solution_primary dual
_atom_sites_solution_secondary difmap
_audit_creation_method SHELXL-2018/1
_audit_update_record
;
2021-08-26 deposited with the CCDC.	2022-04-12 downloaded from the CCDC.
;
_cell_angle_alpha 90
_cell_angle_beta 110.3822(10)
_cell_angle_gamma 90
_cell_formula_units_Z 4
_cell_length_a 10.0206(2)
_cell_length_b 28.8500(6)
_cell_length_c 11.9155(3)
_cell_measurement_reflns_used 131685
_cell_measurement_temperature 180(2)
_cell_measurement_theta_max 25.35
_cell_measurement_theta_min 1.00
_cell_volume 3229.03(13)
_computing_cell_refinement 'HKL Scalepack (Otwinowski & Minor, 1997)'
_computing_data_collection 'COLLECT (Nonius, 1999)'
_computing_data_reduction 'HKL Denzo and Scalepack (Otwinowski & Minor, 1997)'
_computing_molecular_graphics 'Mercury (Macrae et al., 2008)'
_computing_publication_material SHELXL
_computing_structure_refinement 'SHELXL (Sheldrick, 2015)'
_computing_structure_solution 'SHELXT (Sheldrick, 2015)'
_diffrn_ambient_temperature 180(2)
_diffrn_measured_fraction_theta_full 0.970
_diffrn_measured_fraction_theta_max 0.964
_diffrn_measurement_device_type 'Nonius KappaCCD'
_diffrn_measurement_method '\w and \f-scans'
_diffrn_radiation_type MoK\a
_diffrn_radiation_wavelength 0.71073
_diffrn_reflns_av_R_equivalents 0.0550
_diffrn_reflns_av_unetI/netI 0.0712
_diffrn_reflns_Laue_measured_fraction_full 0.970
_diffrn_reflns_Laue_measured_fraction_max 0.964
_diffrn_reflns_limit_h_max 11
_diffrn_reflns_limit_h_min -11
_diffrn_reflns_limit_k_max 33
_diffrn_reflns_limit_k_min -32
_diffrn_reflns_limit_l_max 14
_diffrn_reflns_limit_l_min -14
_diffrn_reflns_number 22447
_diffrn_reflns_point_group_measured_fraction_full 0.881
_diffrn_reflns_point_group_measured_fraction_max 0.874
_diffrn_reflns_theta_full 25.242
_diffrn_reflns_theta_max 25.344
_diffrn_reflns_theta_min 3.536
_diffrn_source 'fine-focus sealed tube'
_exptl_absorpt_coefficient_mu 1.114
_exptl_absorpt_correction_T_max 0.919
_exptl_absorpt_correction_T_min 0.748
_exptl_absorpt_correction_type multi-scan
_exptl_absorpt_process_details 'SORTAV (Blessing, 1995)'
_exptl_crystal_colour colourless
_exptl_crystal_density_diffrn 1.303
_exptl_crystal_description block
_exptl_crystal_F_000 1320
_exptl_crystal_size_max 0.180
_exptl_crystal_size_mid 0.180
_exptl_crystal_size_min 0.080
_refine_diff_density_max 0.508
_refine_diff_density_min -0.937
_refine_diff_density_rms 0.090
_refine_ls_abs_structure_details
;
Flack x determined using 2657 quotients [(I+)-(I-)]/[(I+)+(I-)]
(Parsons, Flack and Wagner, Acta Cryst. B69 (2013) 249-259).
;
_refine_ls_abs_structure_Flack -0.026(15)
_refine_ls_extinction_method none
_refine_ls_goodness_of_fit_ref 1.021
_refine_ls_hydrogen_treatment constr
_refine_ls_matrix_type full
_refine_ls_number_parameters 653
_refine_ls_number_reflns 10320
_refine_ls_number_restraints 98
_refine_ls_restrained_S_all 1.024
_refine_ls_R_factor_all 0.0820
_refine_ls_R_factor_gt 0.0516
_refine_ls_shift/su_max 0.000
_refine_ls_shift/su_mean 0.000
_refine_ls_structure_factor_coef Fsqd
_refine_ls_weighting_details 'w=1/[\s^2^(Fo^2^)+(0.0745P)^2^] where P=(Fo^2^+2Fc^2^)/3'
_refine_ls_weighting_scheme calc
_refine_ls_wR_factor_gt 0.1215
_refine_ls_wR_factor_ref 0.1335
_reflns_Friedel_coverage 0.776
_reflns_Friedel_fraction_full 0.788
_reflns_Friedel_fraction_max 0.781
_reflns_number_gt 7325
_reflns_number_total 10320
_reflns_threshold_expression 'I > 2\s(I)'
_cod_data_source_file d2sc01692c3.cif
_cod_data_source_block 8S
_cod_original_sg_symbol_H-M 'P 21'
_cod_database_code 1566859
_cambridge_user_name 'Andrew Peel'
_cambridge_user_crsid ajp208
_cambridge_supervisor_name 'Dominic Wright'
_cambridge_supervisor_crsid dsw1000
_cambridge_crystallographer_name 'Andrew Bond'
_cambridge_crystallographer_crsid adb29
_cambridge_sample_id AJP553A
_cambridge_data_id DW_K3_0092
_shelx_space_group_comment
;
The symmetry employed for this shelxl refinement is uniquely defined
by the following loop, which should always be used as a source of
symmetry information in preference to the above space-group names.
They are only intended as comments.
;
_shelx_estimated_absorpt_t_min 0.825
_shelx_estimated_absorpt_t_max 0.916

loop_
_space_group_symop_operation_xyz
'x, y, z'
'-x, y+1/2, -z'

loop_
_atom_site_label
_atom_site_type_symbol
_atom_site_fract_x
_atom_site_fract_y
_atom_site_fract_z
_atom_site_U_iso_or_equiv
_atom_site_adp_type
_atom_site_occupancy
_atom_site_site_symmetry_order
_atom_site_calc_flag
_atom_site_refinement_flags_posn
_atom_site_refinement_flags_adp
_atom_site_refinement_flags_occupancy
_atom_site_disorder_assembly
_atom_site_disorder_group
I1 I 0.62020(8) 0.68296(2) 0.36306(6) 0.0647(3) Uani 1 1 d . . . . .
I2 I 0.89895(8) 0.32199(3) 0.13447(6) 0.0628(3) Uani 1 1 d . . . . .
P1A P 0.4362(3) 0.69063(11) 0.9649(2) 0.0409(7) Uani 1 1 d D . . . .
P2A P 0.2983(2) 0.68252(11) 0.74319(19) 0.0422(6) Uani 1 1 d D . . . .
O1A O 0.3127(6) 0.6300(2) 0.7028(5) 0.0470(18) Uani 1 1 d D . . . .
N1A N 0.2771(6) 0.6733(3) 0.8800(6) 0.037(2) Uani 1 1 d D . . . .
N2A N 0.4687(7) 0.6967(3) 0.8406(5) 0.041(2) Uani 1 1 d D . . . .
N3A N 0.5346(8) 0.6542(3) 1.0600(6) 0.049(2) Uani 1 1 d D . . . .
H3NA H 0.574778 0.663572 1.134465 0.059 Uiso 1 1 calc R U . . .
C1A C 0.1514(10) 0.6561(4) 0.9050(9) 0.054(3) Uani 1 1 d D . . . .
C2A C 0.1482(12) 0.6786(5) 1.0191(9) 0.071(4) Uani 1 1 d D . . . .
H2A H 0.234244 0.670000 1.085971 0.107 Uiso 1 1 calc R U . . .
H2B H 0.063994 0.667921 1.035555 0.107 Uiso 1 1 calc R U . . .
H2C H 0.144381 0.712351 1.009601 0.107 Uiso 1 1 calc R U . . .
C3A C 0.0156(10) 0.6702(5) 0.7989(10) 0.070(4) Uani 1 1 d D . . . .
H3A H 0.015542 0.654676 0.725734 0.105 Uiso 1 1 calc R U . . .
H3B H 0.014792 0.703852 0.787654 0.105 Uiso 1 1 calc R U . . .
H3C H -0.069165 0.660919 0.816469 0.105 Uiso 1 1 calc R U . . .
C4A C 0.1601(13) 0.6045(4) 0.9182(12) 0.069(4) Uani 1 1 d D . . . .
H4A H 0.244934 0.596163 0.986449 0.103 Uiso 1 1 calc R U . . .
H4B H 0.166073 0.590601 0.845062 0.103 Uiso 1 1 calc R U . . .
H4C H 0.074963 0.592957 0.931722 0.103 Uiso 1 1 calc R U . . .
C5A C 0.5726(9) 0.7268(3) 0.8069(8) 0.049(3) Uani 1 1 d D . . . .
C6A C 0.5098(13) 0.7749(4) 0.7703(11) 0.074(4) Uani 1 1 d D . . . .
H6A H 0.507106 0.791544 0.841134 0.112 Uiso 1 1 calc R U . . .
H6B H 0.412936 0.771945 0.712184 0.112 Uiso 1 1 calc R U . . .
H6C H 0.568851 0.792029 0.734048 0.112 Uiso 1 1 calc R U . . .
C7A C 0.6032(11) 0.7020(4) 0.7035(9) 0.065(4) Uani 1 1 d D . . . .
H7A H 0.641917 0.671060 0.729791 0.097 Uiso 1 1 calc R U . . .
H7B H 0.672523 0.720030 0.680460 0.097 Uiso 1 1 calc R U . . .
H7C H 0.514698 0.699137 0.634573 0.097 Uiso 1 1 calc R U . . .
C8A C 0.7114(11) 0.7297(5) 0.9135(10) 0.066(4) Uani 1 1 d D . . . .
H8A H 0.694251 0.745401 0.980092 0.099 Uiso 1 1 calc R U . . .
H8B H 0.781960 0.747078 0.890711 0.099 Uiso 1 1 calc R U . . .
H8C H 0.747126 0.698290 0.938220 0.099 Uiso 1 1 calc R U . . .
C9A C 0.2669(11) 0.6202(4) 0.5744(8) 0.066(4) Uani 1 1 d D . . . .
H9A H 0.291893 0.646563 0.530946 0.079 Uiso 1 1 calc R U . . .
C10A C 0.1022(10) 0.6076(4) 0.5151(10) 0.073(4) Uani 1 1 d D . . . .
H10A H 0.055651 0.606040 0.575912 0.087 Uiso 1 1 calc R U . . .
H10B H 0.051328 0.630322 0.452622 0.087 Uiso 1 1 calc R U . . .
C11A C 0.1080(11) 0.5601(4) 0.4612(10) 0.079(4) Uani 1 1 d D . . . .
H11A H 0.019280 0.551052 0.394357 0.095 Uiso 1 1 calc R U . . .
C12A C 0.2413(10) 0.5621(4) 0.4271(7) 0.054(3) Uani 1 1 d D . . . .
C13A C 0.3379(10) 0.5764(4) 0.5568(8) 0.063(3) Uani 1 1 d D . . . .
C14A C 0.3129(11) 0.5362(4) 0.6322(9) 0.066(3) Uani 1 1 d D . . . .
H14A H 0.333413 0.545660 0.716423 0.079 Uiso 1 1 calc R U . . .
H14B H 0.371853 0.508884 0.630155 0.079 Uiso 1 1 calc R U . . .
C15A C 0.1529(13) 0.5261(5) 0.5684(11) 0.096(4) Uani 1 1 d D . . . .
H15A H 0.098691 0.532110 0.622297 0.115 Uiso 1 1 calc R U . . .
H15B H 0.137412 0.493565 0.540612 0.115 Uiso 1 1 calc R U . . .
C16A C 0.2800(18) 0.5153(5) 0.3877(12) 0.125(6) Uani 1 1 d D . . . .
H16A H 0.195574 0.501646 0.327820 0.188 Uiso 1 1 calc R U . . .
H16B H 0.315056 0.494670 0.457056 0.188 Uiso 1 1 calc R U . . .
H16C H 0.354418 0.519598 0.352686 0.188 Uiso 1 1 calc R U . . .
C17A C 0.2324(15) 0.5993(5) 0.3322(11) 0.090(5) Uani 1 1 d D . . . .
H17A H 0.155789 0.591412 0.257299 0.135 Uiso 1 1 calc R U . . .
H17B H 0.323102 0.600663 0.318146 0.135 Uiso 1 1 calc R U . . .
H17C H 0.212789 0.629527 0.360613 0.135 Uiso 1 1 calc R U . . .
C18A C 0.4952(11) 0.5840(5) 0.5774(12) 0.086(4) Uani 1 1 d D . . . .
H18A H 0.544543 0.593648 0.660467 0.129 Uiso 1 1 calc R U . . .
H18B H 0.505048 0.608253 0.523127 0.129 Uiso 1 1 calc R U . . .
H18C H 0.537081 0.555132 0.561807 0.129 Uiso 1 1 calc R U . . .
C19A C 0.5627(9) 0.6063(3) 1.0320(9) 0.046(3) Uani 1 1 d D . . . .
H19A H 0.492630 0.597787 0.952906 0.055 Uiso 1 1 calc R U . . .
H19B H 0.547894 0.585310 1.092302 0.055 Uiso 1 1 calc R U . . .
C20A C 0.7119(9) 0.5987(3) 1.0295(8) 0.053(3) Uani 1 1 d D . . . .
H20A H 0.718716 0.616368 0.959575 0.064 Uiso 1 1 calc R U . . .
C21A C 0.8251(11) 0.6175(4) 1.1401(10) 0.076(4) Uani 1 1 d D . . . .
H21A H 0.918851 0.613713 1.132564 0.115 Uiso 1 1 calc R U . . .
H21B H 0.822689 0.600595 1.210620 0.115 Uiso 1 1 calc R U . . .
H21C H 0.807396 0.650500 1.148759 0.115 Uiso 1 1 calc R U . . .
C22A C 0.7305(10) 0.5478(3) 1.0065(8) 0.051(3) Uani 1 1 d D . . . .
C23A C 0.6749(12) 0.5294(4) 0.8922(9) 0.064(3) Uani 1 1 d D . . . .
H23A H 0.626036 0.549214 0.827230 0.077 Uiso 1 1 calc R U . . .
C24A C 0.6888(15) 0.4825(5) 0.8697(11) 0.082(4) Uani 1 1 d D . . . .
H24A H 0.649310 0.470893 0.790263 0.098 Uiso 1 1 calc R U . . .
C25A C 0.7582(13) 0.4533(4) 0.9605(13) 0.075(4) Uani 1 1 d D . . . .
H25A H 0.764302 0.421157 0.945899 0.089 Uiso 1 1 calc R U . . .
C26A C 0.8182(15) 0.4706(4) 1.0717(12) 0.080(4) Uani 1 1 d D . . . .
H26A H 0.872114 0.450515 1.134153 0.096 Uiso 1 1 calc R U . . .
C27A C 0.8042(12) 0.5172(4) 1.0985(9) 0.067(3) Uani 1 1 d D . . . .
H27A H 0.844450 0.527937 1.178577 0.081 Uiso 1 1 calc R U . . .
C28A C 0.4403(11) 0.7422(3) 1.0484(8) 0.052(3) Uani 1 1 d D . . . .
H28A H 0.417576 0.734655 1.119891 0.078 Uiso 1 1 calc R U . . .
H28B H 0.370097 0.764256 0.998743 0.078 Uiso 1 1 calc R U . . .
H28C H 0.535500 0.755985 1.072398 0.078 Uiso 1 1 calc R U . . .
P1B P 1.0491(2) 0.30789(9) 0.5291(2) 0.0349(6) Uani 1 1 d D . . . .
P2B P 1.1944(2) 0.31561(10) 0.74946(19) 0.0356(6) Uani 1 1 d D . . . .
O1B O 1.1787(6) 0.3684(2) 0.7879(5) 0.0424(17) Uani 1 1 d D . . . .
N1B N 1.0210(6) 0.3003(3) 0.6555(6) 0.0351(19) Uani 1 1 d D . . . .
N2B N 1.2098(6) 0.3247(3) 0.6107(5) 0.0398(19) Uani 1 1 d D . . . .
N3B N 0.9482(7) 0.3456(2) 0.4399(6) 0.039(2) Uani 1 1 d D . . . .
H3NB H 0.899282 0.337128 0.366083 0.047 Uiso 1 1 calc R U . . .
C1B C 0.9184(9) 0.2729(3) 0.6920(8) 0.045(3) Uani 1 1 d D . . . .
C2B C 0.7805(10) 0.2674(5) 0.5860(8) 0.061(4) Uani 1 1 d D . . . .
H2D H 0.746956 0.297889 0.551666 0.091 Uiso 1 1 calc R U . . .
H2E H 0.708329 0.252931 0.612891 0.091 Uiso 1 1 calc R U . . .
H2F H 0.797388 0.247720 0.525177 0.091 Uiso 1 1 calc R U . . .
C3B C 0.9827(12) 0.2245(4) 0.7352(11) 0.068(4) Uani 1 1 d D . . . .
H3D H 1.064673 0.227764 0.809439 0.102 Uiso 1 1 calc R U . . .
H3E H 1.013497 0.210183 0.673624 0.102 Uiso 1 1 calc R U . . .
H3F H 0.910657 0.204821 0.749791 0.102 Uiso 1 1 calc R U . . .
C4B C 0.8906(11) 0.2981(4) 0.7919(8) 0.059(3) Uani 1 1 d D . . . .
H4D H 0.851752 0.328883 0.764195 0.088 Uiso 1 1 calc R U . . .
H4E H 0.979892 0.301336 0.859913 0.088 Uiso 1 1 calc R U . . .
H4F H 0.822031 0.280516 0.816936 0.088 Uiso 1 1 calc R U . . .
C5B C 1.3344(9) 0.3421(4) 0.5797(8) 0.046(3) Uani 1 1 d D . . . .
C6B C 1.3189(12) 0.3942(4) 0.5564(13) 0.077(4) Uani 1 1 d D . . . .
H6D H 1.297287 0.409401 0.621619 0.116 Uiso 1 1 calc R U . . .
H6E H 1.241364 0.399955 0.480452 0.116 Uiso 1 1 calc R U . . .
H6F H 1.407977 0.406643 0.552159 0.116 Uiso 1 1 calc R U . . .
C7B C 1.3366(10) 0.3164(5) 0.4676(8) 0.061(3) Uani 1 1 d D . . . .
H7D H 1.348458 0.283108 0.484482 0.092 Uiso 1 1 calc R U . . .
H7E H 1.415960 0.327820 0.445202 0.092 Uiso 1 1 calc R U . . .
H7F H 1.246752 0.321839 0.401627 0.092 Uiso 1 1 calc R U . . .
C8B C 1.4678(9) 0.3309(6) 0.6839(9) 0.075(4) Uani 1 1 d D . . . .
H8D H 1.475222 0.297312 0.696026 0.113 Uiso 1 1 calc R U . . .
H8E H 1.463620 0.345983 0.756407 0.113 Uiso 1 1 calc R U . . .
H8F H 1.551060 0.342270 0.667100 0.113 Uiso 1 1 calc R U . . .
C9B C 1.2000(9) 0.3796(3) 0.9123(7) 0.035(2) Uani 1 1 d D . . . .
H9B H 1.207295 0.350375 0.959244 0.041 Uiso 1 1 calc R U . . .
C10B C 1.0750(9) 0.4099(4) 0.9210(9) 0.059(3) Uani 1 1 d D . . . .
H10C H 1.005344 0.417024 0.840687 0.071 Uiso 1 1 calc R U . . .
H10D H 1.025449 0.394464 0.969550 0.071 Uiso 1 1 calc R U . . .
C11B C 1.1528(11) 0.4535(4) 0.9828(9) 0.069(3) Uani 1 1 d D . . . .
H11B H 1.097767 0.473034 1.020729 0.083 Uiso 1 1 calc R U . . .
C12B C 1.2922(11) 0.4342(4) 1.0705(7) 0.061(3) Uani 1 1 d D . . . .
C13B C 1.3318(8) 0.4092(3) 0.9697(7) 0.046(3) Uani 1 1 d D . . . .
C14B C 1.3271(11) 0.4498(4) 0.8839(9) 0.064(3) Uani 1 1 d D . . . .
H14C H 1.417611 0.467358 0.910873 0.077 Uiso 1 1 calc R U . . .
H14D H 1.308213 0.438523 0.801282 0.077 Uiso 1 1 calc R U . . .
C15B C 1.2033(13) 0.4795(4) 0.8913(12) 0.086(4) Uani 1 1 d D . . . .
H15C H 1.126001 0.481550 0.812390 0.104 Uiso 1 1 calc R U . . .
H15D H 1.235896 0.511229 0.919623 0.104 Uiso 1 1 calc R U . . .
C16B C 1.2739(15) 0.4018(5) 1.1654(10) 0.092(5) Uani 1 1 d D . . . .
H16D H 1.196269 0.379939 1.127561 0.138 Uiso 1 1 calc R U . . .
H16E H 1.251141 0.420013 1.225807 0.138 Uiso 1 1 calc R U . . .
H16F H 1.362391 0.384550 1.203854 0.138 Uiso 1 1 calc R U . . .
C17B C 1.4002(14) 0.4727(5) 1.1353(10) 0.096(5) Uani 1 1 d D . . . .
H17D H 1.358704 0.492204 1.182018 0.144 Uiso 1 1 calc R U . . .
H17E H 1.421900 0.491747 1.075807 0.144 Uiso 1 1 calc R U . . .
H17F H 1.487873 0.458362 1.188937 0.144 Uiso 1 1 calc R U . . .
C18B C 1.4713(9) 0.3822(4) 1.0093(9) 0.068(3) Uani 1 1 d D . . . .
H18D H 1.488124 0.369848 0.938740 0.103 Uiso 1 1 calc R U . . .
H18E H 1.465750 0.356528 1.061365 0.103 Uiso 1 1 calc R U . . .
H18F H 1.549729 0.402855 1.053184 0.103 Uiso 1 1 calc R U . . .
C19B C 0.9340(8) 0.3934(3) 0.4758(10) 0.054(3) Uani 1 1 d D . . . .
H19C H 0.998272 0.413283 0.449794 0.065 Uiso 1 1 calc R U . . .
H19D H 0.967004 0.394622 0.564295 0.065 Uiso 1 1 calc R U . . .
C20B C 0.7859(9) 0.4136(3) 0.4271(10) 0.061(3) Uani 1 1 d D . . . .
H20B H 0.763006 0.415828 0.338570 0.073 Uiso 1 1 calc R U . . .
C21B C 0.6715(10) 0.3843(4) 0.4426(13) 0.088(4) Uani 1 1 d D . . . .
H21D H 0.582722 0.402078 0.420103 0.132 Uiso 1 1 calc R U . . .
H21E H 0.698963 0.374671 0.526523 0.132 Uiso 1 1 calc R U . . .
H21F H 0.657418 0.356790 0.391507 0.132 Uiso 1 1 calc R U . . .
C22B C 0.7842(10) 0.4630(3) 0.4690(9) 0.058(3) Uani 1 1 d D . . . .
C23B C 0.8221(12) 0.4737(4) 0.5899(10) 0.068(4) Uani 1 1 d D . . . .
H23B H 0.845125 0.449297 0.647090 0.082 Uiso 1 1 calc R U . . .
C24B C 0.8269(12) 0.5195(5) 0.6290(12) 0.076(4) Uani 1 1 d D . . . .
H24B H 0.858910 0.526207 0.712234 0.091 Uiso 1 1 calc R U . . .
C25B C 0.7857(15) 0.5545(5) 0.5478(16) 0.096(5) Uani 1 1 d D . . . .
H25B H 0.785023 0.585548 0.573815 0.115 Uiso 1 1 calc R U . . .
C26B C 0.7459(13) 0.5448(5) 0.4302(15) 0.083(5) Uani 1 1 d D . . . .
H26B H 0.716245 0.569458 0.374257 0.099 Uiso 1 1 calc R U . . .
C27B C 0.7465(11) 0.4999(4) 0.3878(10) 0.067(3) Uani 1 1 d D . . . .
H27B H 0.721547 0.494400 0.304370 0.081 Uiso 1 1 calc R U . . .
C28B C 1.0403(10) 0.2577(3) 0.4398(8) 0.044(3) Uani 1 1 d D . . . .
H28D H 1.065556 0.266080 0.369994 0.066 Uiso 1 1 calc R U . . .
H28E H 0.943360 0.245153 0.412889 0.066 Uiso 1 1 calc R U . . .
H28F H 1.107041 0.234296 0.487247 0.066 Uiso 1 1 calc R U . . .

loop_
_atom_site_aniso_label
_atom_site_aniso_U_11
_atom_site_aniso_U_22
_atom_site_aniso_U_33
_atom_site_aniso_U_23
_atom_site_aniso_U_13
_atom_site_aniso_U_12
I1 0.0976(6) 0.0567(6) 0.0364(4) -0.0008(4) 0.0190(4) -0.0118(5)
I2 0.0847(5) 0.0662(6) 0.0354(4) 0.0011(4) 0.0182(3) -0.0102(5)
P1A 0.0503(14) 0.0413(18) 0.0291(13) -0.0005(13) 0.0113(10) 0.0003(13)
P2A 0.0487(13) 0.0423(17) 0.0299(12) 0.0012(14) 0.0066(10) -0.0008(14)
O1A 0.060(4) 0.043(5) 0.030(4) -0.003(3) 0.007(3) -0.003(3)
N1A 0.045(4) 0.036(6) 0.029(4) -0.003(4) 0.012(3) -0.003(4)
N2A 0.046(4) 0.046(6) 0.033(4) 0.000(4) 0.014(3) -0.004(4)
N3A 0.049(5) 0.054(6) 0.033(5) 0.003(4) -0.002(4) 0.004(4)
C1A 0.061(7) 0.048(8) 0.061(7) 0.001(6) 0.031(6) 0.009(6)
C2A 0.076(7) 0.073(10) 0.078(8) -0.019(7) 0.045(6) -0.009(7)
C3A 0.054(6) 0.084(11) 0.069(8) 0.011(7) 0.017(5) 0.003(6)
C4A 0.082(8) 0.045(8) 0.095(9) 0.009(7) 0.050(7) -0.004(6)
C5A 0.066(7) 0.041(8) 0.038(6) 0.002(5) 0.016(5) -0.006(5)
C6A 0.112(10) 0.040(8) 0.071(8) 0.001(7) 0.031(7) -0.009(7)
C7A 0.067(7) 0.084(11) 0.057(7) -0.004(7) 0.039(6) -0.021(6)
C8A 0.052(7) 0.074(10) 0.060(8) -0.007(7) 0.003(6) -0.019(6)
C9A 0.092(9) 0.059(9) 0.039(6) -0.007(6) 0.011(6) -0.001(7)
C10A 0.060(7) 0.089(11) 0.077(8) -0.025(8) 0.033(6) -0.007(7)
C11A 0.078(8) 0.081(10) 0.072(8) -0.013(7) 0.019(7) -0.022(7)
C12A 0.056(6) 0.052(8) 0.052(7) -0.019(6) 0.016(5) -0.011(5)
C13A 0.076(7) 0.072(9) 0.040(6) 0.000(6) 0.019(5) 0.025(6)
C14A 0.085(8) 0.060(9) 0.053(7) -0.003(6) 0.026(6) -0.023(6)
C15A 0.109(11) 0.108(13) 0.081(9) 0.002(9) 0.046(8) -0.015(9)
C16A 0.184(17) 0.109(14) 0.081(10) -0.030(9) 0.044(10) 0.021(12)
C17A 0.087(9) 0.099(13) 0.068(9) -0.011(10) 0.006(7) -0.006(9)
C18A 0.065(8) 0.098(12) 0.100(9) 0.017(8) 0.035(7) 0.001(7)
C19A 0.057(6) 0.039(7) 0.042(6) 0.004(5) 0.019(5) 0.009(5)
C20A 0.052(6) 0.053(8) 0.055(6) 0.005(5) 0.020(5) 0.007(5)
C21A 0.049(6) 0.060(8) 0.099(10) -0.007(7) -0.001(6) -0.005(6)
C22A 0.044(6) 0.055(8) 0.060(7) 0.014(6) 0.025(5) 0.010(5)
C23A 0.068(7) 0.073(11) 0.044(7) 0.009(6) 0.011(5) 0.012(7)
C24A 0.094(10) 0.084(12) 0.075(10) -0.009(9) 0.038(8) 0.011(9)
C25A 0.064(8) 0.054(9) 0.124(12) 0.006(9) 0.055(8) 0.012(7)
C26A 0.094(10) 0.055(10) 0.098(11) 0.035(8) 0.041(9) 0.031(8)
C27A 0.083(8) 0.059(9) 0.056(7) 0.017(6) 0.020(6) 0.020(7)
C28A 0.064(7) 0.052(8) 0.031(6) -0.005(5) 0.005(5) 0.007(5)
P1B 0.0408(12) 0.0355(17) 0.0283(13) -0.0018(11) 0.0118(10) -0.0011(11)
P2B 0.0385(11) 0.0379(17) 0.0302(12) -0.0016(12) 0.0116(9) -0.0005(12)
O1B 0.059(4) 0.037(4) 0.032(4) -0.004(3) 0.016(3) -0.003(3)
N1B 0.040(4) 0.034(5) 0.031(4) -0.004(3) 0.013(3) -0.005(3)
N2B 0.045(4) 0.046(5) 0.034(4) -0.005(4) 0.021(3) -0.005(4)
N3B 0.049(5) 0.044(6) 0.025(4) -0.001(4) 0.014(3) 0.003(4)
C1B 0.040(5) 0.060(8) 0.036(6) -0.002(6) 0.014(4) -0.017(5)
C2B 0.051(6) 0.098(11) 0.033(6) 0.006(6) 0.015(5) -0.020(6)
C3B 0.073(8) 0.052(9) 0.078(9) 0.028(7) 0.024(7) 0.004(6)
C4B 0.071(7) 0.073(10) 0.048(6) -0.023(6) 0.041(6) -0.027(6)
C5B 0.046(6) 0.050(8) 0.050(6) -0.003(5) 0.026(5) 0.004(5)
C6B 0.075(8) 0.051(9) 0.124(11) 0.012(8) 0.057(8) -0.005(7)
C7B 0.068(6) 0.086(10) 0.041(5) -0.007(6) 0.033(5) -0.007(7)
C8B 0.041(6) 0.135(14) 0.054(6) 0.001(8) 0.024(5) -0.013(7)
C9B 0.045(5) 0.033(6) 0.027(5) -0.002(4) 0.015(4) -0.001(4)
C10B 0.051(6) 0.077(9) 0.048(6) -0.005(6) 0.016(5) 0.004(6)
C11B 0.083(8) 0.054(8) 0.074(8) -0.019(6) 0.031(7) 0.006(6)
C12B 0.080(8) 0.073(9) 0.033(6) -0.014(6) 0.025(6) -0.013(7)
C13B 0.041(6) 0.054(7) 0.040(5) -0.006(5) 0.010(4) -0.012(5)
C14B 0.087(8) 0.055(8) 0.062(7) -0.016(6) 0.040(6) -0.029(7)
C15B 0.096(10) 0.057(9) 0.094(10) 0.023(8) 0.018(8) -0.002(8)
C16B 0.103(10) 0.132(15) 0.038(7) -0.004(9) 0.020(7) -0.044(10)
C17B 0.128(12) 0.089(12) 0.072(8) -0.045(8) 0.037(8) -0.053(9)
C18B 0.044(6) 0.099(11) 0.055(6) 0.003(6) 0.008(5) -0.007(6)
C19B 0.044(6) 0.046(8) 0.062(8) 0.002(6) 0.006(5) -0.004(5)
C20B 0.040(6) 0.060(8) 0.074(7) -0.005(6) 0.009(5) -0.006(5)
C21B 0.042(6) 0.072(10) 0.136(12) 0.018(9) 0.014(7) -0.007(6)
C22B 0.038(6) 0.062(9) 0.072(8) -0.004(7) 0.017(5) -0.002(5)
C23B 0.064(8) 0.064(10) 0.077(9) 0.004(7) 0.025(7) 0.005(7)
C24B 0.057(7) 0.068(11) 0.106(11) -0.025(10) 0.032(7) -0.002(7)
C25B 0.092(11) 0.070(12) 0.157(17) -0.001(12) 0.083(12) 0.009(9)
C26B 0.062(8) 0.077(11) 0.131(14) 0.036(10) 0.060(9) 0.008(7)
C27B 0.045(6) 0.073(10) 0.082(8) 0.021(7) 0.021(6) 0.013(6)
C28B 0.051(6) 0.042(7) 0.039(6) -0.004(5) 0.017(5) 0.001(5)

loop_
_atom_type_symbol
_atom_type_description
_atom_type_scat_dispersion_real
_atom_type_scat_dispersion_imag
_atom_type_scat_source
C C 0.0033 0.0016 'International Tables Vol C Tables 4.2.6.8 and 6.1.1.4'
H H 0.0000 0.0000 'International Tables Vol C Tables 4.2.6.8 and 6.1.1.4'
N N 0.0061 0.0033 'International Tables Vol C Tables 4.2.6.8 and 6.1.1.4'
O O 0.0106 0.0060 'International Tables Vol C Tables 4.2.6.8 and 6.1.1.4'
P P 0.1023 0.0942 'International Tables Vol C Tables 4.2.6.8 and 6.1.1.4'
I I -0.4742 1.8119 'International Tables Vol C Tables 4.2.6.8 and 6.1.1.4'

loop_
_geom_angle_atom_site_label_1
_geom_angle_atom_site_label_2
_geom_angle_atom_site_label_3
_geom_angle
_geom_angle_site_symmetry_1
_geom_angle_site_symmetry_3
_geom_angle_publ_flag
N3A P1A N2A 116.2(4) . . ?
N3A P1A N1A 117.4(4) . . ?
N2A P1A N1A 86.1(3) . . ?
N3A P1A C28A 105.3(4) . . ?
N2A P1A C28A 116.3(5) . . ?
N1A P1A C28A 115.3(4) . . ?
O1A P2A N1A 100.9(4) . . ?
O1A P2A N2A 104.5(4) . . ?
N1A P2A N2A 79.8(3) . . ?
C9A O1A P2A 117.7(6) . . ?
C1A N1A P1A 133.8(6) . . ?
C1A N1A P2A 129.2(6) . . ?
P1A N1A P2A 97.0(3) . . ?
C5A N2A P1A 132.5(6) . . ?
C5A N2A P2A 124.1(5) . . ?
P1A N2A P2A 96.9(3) . . ?
C19A N3A P1A 125.0(6) . . ?
C19A N3A H3NA 117.5 . . ?
P1A N3A H3NA 117.5 . . ?
N1A C1A C4A 109.4(8) . . ?
N1A C1A C2A 108.9(8) . . ?
C4A C1A C2A 110.5(10) . . ?
N1A C1A C3A 108.3(8) . . ?
C4A C1A C3A 110.3(10) . . ?
C2A C1A C3A 109.4(9) . . ?
C1A C2A H2A 109.5 . . ?
C1A C2A H2B 109.5 . . ?
H2A C2A H2B 109.5 . . ?
C1A C2A H2C 109.5 . . ?
H2A C2A H2C 109.5 . . ?
H2B C2A H2C 109.5 . . ?
C1A C3A H3A 109.5 . . ?
C1A C3A H3B 109.5 . . ?
H3A C3A H3B 109.5 . . ?
C1A C3A H3C 109.5 . . ?
H3A C3A H3C 109.5 . . ?
H3B C3A H3C 109.5 . . ?
C1A C4A H4A 109.5 . . ?
C1A C4A H4B 109.5 . . ?
H4A C4A H4B 109.5 . . ?
C1A C4A H4C 109.5 . . ?
H4A C4A H4C 109.5 . . ?
H4B C4A H4C 109.5 . . ?
N2A C5A C6A 110.2(8) . . ?
N2A C5A C8A 108.7(7) . . ?
C6A C5A C8A 110.9(9) . . ?
N2A C5A C7A 106.9(7) . . ?
C6A C5A C7A 111.8(8) . . ?
C8A C5A C7A 108.2(8) . . ?
C5A C6A H6A 109.5 . . ?
C5A C6A H6B 109.5 . . ?
H6A C6A H6B 109.5 . . ?
C5A C6A H6C 109.5 . . ?
H6A C6A H6C 109.5 . . ?
H6B C6A H6C 109.5 . . ?
C5A C7A H7A 109.5 . . ?
C5A C7A H7B 109.5 . . ?
H7A C7A H7B 109.5 . . ?
C5A C7A H7C 109.5 . . ?
H7A C7A H7C 109.5 . . ?
H7B C7A H7C 109.5 . . ?
C5A C8A H8A 109.5 . . ?
C5A C8A H8B 109.5 . . ?
H8A C8A H8B 109.5 . . ?
C5A C8A H8C 109.5 . . ?
H8A C8A H8C 109.5 . . ?
H8B C8A H8C 109.5 . . ?
O1A C9A C13A 108.5(8) . . ?
O1A C9A C10A 114.0(8) . . ?
C13A C9A C10A 102.3(8) . . ?
O1A C9A H9A 110.6 . . ?
C13A C9A H9A 110.6 . . ?
C10A C9A H9A 110.6 . . ?
C11A C10A C9A 101.9(8) . . ?
C11A C10A H10A 111.4 . . ?
C9A C10A H10A 111.4 . . ?
C11A C10A H10B 111.4 . . ?
C9A C10A H10B 111.4 . . ?
H10A C10A H10B 109.2 . . ?
C10A C11A C12A 104.1(8) . . ?
C10A C11A C15A 105.3(9) . . ?
C12A C11A C15A 102.4(8) . . ?
C10A C11A H11A 114.6 . . ?
C12A C11A H11A 114.6 . . ?
C15A C11A H11A 114.6 . . ?
C16A C12A C11A 112.9(9) . . ?
C16A C12A C17A 110.3(9) . . ?
C11A C12A C17A 113.0(9) . . ?
C16A C12A C13A 113.7(9) . . ?
C11A C12A C13A 92.5(7) . . ?
C17A C12A C13A 113.5(8) . . ?
C9A C13A C18A 111.7(9) . . ?
C9A C13A C14A 111.8(8) . . ?
C18A C13A C14A 112.6(8) . . ?
C9A C13A C12A 101.5(7) . . ?
C18A C13A C12A 116.5(8) . . ?
C14A C13A C12A 102.0(8) . . ?
C13A C14A C15A 101.9(8) . . ?
C13A C14A H14A 111.4 . . ?
C15A C14A H14A 111.4 . . ?
C13A C14A H14B 111.4 . . ?
C15A C14A H14B 111.4 . . ?
H14A C14A H14B 109.3 . . ?
C14A C15A C11A 103.9(9) . . ?
C14A C15A H15A 111.0 . . ?
C11A C15A H15A 111.0 . . ?
C14A C15A H15B 111.0 . . ?
C11A C15A H15B 111.0 . . ?
H15A C15A H15B 109.0 . . ?
C12A C16A H16A 109.5 . . ?
C12A C16A H16B 109.5 . . ?
H16A C16A H16B 109.5 . . ?
C12A C16A H16C 109.5 . . ?
H16A C16A H16C 109.5 . . ?
H16B C16A H16C 109.5 . . ?
C12A C17A H17A 109.5 . . ?
C12A C17A H17B 109.5 . . ?
H17A C17A H17B 109.5 . . ?
C12A C17A H17C 109.5 . . ?
H17A C17A H17C 109.5 . . ?
H17B C17A H17C 109.5 . . ?
C13A C18A H18A 109.5 . . ?
C13A C18A H18B 109.5 . . ?
H18A C18A H18B 109.5 . . ?
C13A C18A H18C 109.5 . . ?
H18A C18A H18C 109.5 . . ?
H18B C18A H18C 109.5 . . ?
N3A C19A C20A 114.0(7) . . ?
N3A C19A H19A 108.7 . . ?
C20A C19A H19A 108.7 . . ?
N3A C19A H19B 108.7 . . ?
C20A C19A H19B 108.7 . . ?
H19A C19A H19B 107.6 . . ?
C21A C20A C22A 113.9(8) . . ?
C21A C20A C19A 112.1(8) . . ?
C22A C20A C19A 109.1(7) . . ?
C21A C20A H20A 107.1 . . ?
C22A C20A H20A 107.1 . . ?
C19A C20A H20A 107.1 . . ?
C20A C21A H21A 109.5 . . ?
C20A C21A H21B 109.5 . . ?
H21A C21A H21B 109.5 . . ?
C20A C21A H21C 109.5 . . ?
H21A C21A H21C 109.5 . . ?
H21B C21A H21C 109.5 . . ?
C23A C22A C27A 116.6(9) . . ?
C23A C22A C20A 121.1(8) . . ?
C27A C22A C20A 122.3(9) . . ?
C22A C23A C24A 121.9(9) . . ?
C22A C23A H23A 119.1 . . ?
C24A C23A H23A 119.1 . . ?
C25A C24A C23A 120.4(10) . . ?
C25A C24A H24A 119.8 . . ?
C23A C24A H24A 119.8 . . ?
C26A C25A C24A 119.0(10) . . ?
C26A C25A H25A 120.5 . . ?
C24A C25A H25A 120.5 . . ?
C25A C26A C27A 122.3(10) . . ?
C25A C26A H26A 118.8 . . ?
C27A C26A H26A 118.8 . . ?
C26A C27A C22A 119.7(10) . . ?
C26A C27A H27A 120.2 . . ?
C22A C27A H27A 120.2 . . ?
P1A C28A H28A 109.5 . . ?
P1A C28A H28B 109.5 . . ?
H28A C28A H28B 109.5 . . ?
P1A C28A H28C 109.5 . . ?
H28A C28A H28C 109.5 . . ?
H28B C28A H28C 109.5 . . ?
N3B P1B N2B 117.0(4) . . ?
N3B P1B N1B 115.3(4) . . ?
N2B P1B N1B 86.7(3) . . ?
N3B P1B C28B 105.4(4) . . ?
N2B P1B C28B 115.4(4) . . ?
N1B P1B C28B 116.9(4) . . ?
O1B P2B N2B 100.3(4) . . ?
O1B P2B N1B 104.2(3) . . ?
N2B P2B N1B 80.0(3) . . ?
C9B O1B P2B 120.2(5) . . ?
C1B N1B P1B 134.5(5) . . ?
C1B N1B P2B 125.4(5) . . ?
P1B N1B P2B 95.9(3) . . ?
C5B N2B P1B 132.9(5) . . ?
C5B N2B P2B 129.9(5) . . ?
P1B N2B P2B 97.2(3) . . ?
C19B N3B P1B 123.1(6) . . ?
C19B N3B H3NB 118.4 . . ?
P1B N3B H3NB 118.4 . . ?
N1B C1B C4B 108.3(8) . . ?
N1B C1B C2B 109.6(7) . . ?
C4B C1B C2B 110.1(8) . . ?
N1B C1B C3B 109.2(7) . . ?
C4B C1B C3B 110.1(8) . . ?
C2B C1B C3B 109.5(9) . . ?
C1B C2B H2D 109.5 . . ?
C1B C2B H2E 109.5 . . ?
H2D C2B H2E 109.5 . . ?
C1B C2B H2F 109.5 . . ?
H2D C2B H2F 109.5 . . ?
H2E C2B H2F 109.5 . . ?
C1B C3B H3D 109.5 . . ?
C1B C3B H3E 109.5 . . ?
H3D C3B H3E 109.5 . . ?
C1B C3B H3F 109.5 . . ?
H3D C3B H3F 109.5 . . ?
H3E C3B H3F 109.5 . . ?
C1B C4B H4D 109.5 . . ?
C1B C4B H4E 109.5 . . ?
H4D C4B H4E 109.5 . . ?
C1B C4B H4F 109.5 . . ?
H4D C4B H4F 109.5 . . ?
H4E C4B H4F 109.5 . . ?
N2B C5B C8B 107.4(7) . . ?
N2B C5B C6B 109.5(7) . . ?
C8B C5B C6B 111.5(10) . . ?
N2B C5B C7B 108.4(7) . . ?
C8B C5B C7B 109.6(8) . . ?
C6B C5B C7B 110.4(9) . . ?
C5B C6B H6D 109.5 . . ?
C5B C6B H6E 109.5 . . ?
H6D C6B H6E 109.5 . . ?
C5B C6B H6F 109.5 . . ?
H6D C6B H6F 109.5 . . ?
H6E C6B H6F 109.5 . . ?
C5B C7B H7D 109.5 . . ?
C5B C7B H7E 109.5 . . ?
H7D C7B H7E 109.5 . . ?
C5B C7B H7F 109.5 . . ?
H7D C7B H7F 109.5 . . ?
H7E C7B H7F 109.5 . . ?
C5B C8B H8D 109.5 . . ?
C5B C8B H8E 109.5 . . ?
H8D C8B H8E 109.5 . . ?
C5B C8B H8F 109.5 . . ?
H8D C8B H8F 109.5 . . ?
H8E C8B H8F 109.5 . . ?
O1B C9B C13B 112.2(6) . . ?
O1B C9B C10B 110.8(7) . . ?
C13B C9B C10B 104.3(7) . . ?
O1B C9B H9B 109.8 . . ?
C13B C9B H9B 109.8 . . ?
C10B C9B H9B 109.8 . . ?
C11B C10B C9B 101.9(7) . . ?
C11B C10B H10C 111.4 . . ?
C9B C10B H10C 111.4 . . ?
C11B C10B H10D 111.4 . . ?
C9B C10B H10D 111.4 . . ?
H10C C10B H10D 109.2 . . ?
C10B C11B C12B 102.7(8) . . ?
C10B C11B C15B 107.3(9) . . ?
C12B C11B C15B 102.4(8) . . ?
C10B C11B H11B 114.4 . . ?
C12B C11B H11B 114.4 . . ?
C15B C11B H11B 114.4 . . ?
C16B C12B C11B 114.4(9) . . ?
C16B C12B C17B 108.2(8) . . ?
C11B C12B C17B 113.0(9) . . ?
C16B C12B C13B 114.4(9) . . ?
C11B C12B C13B 93.3(6) . . ?
C17B C12B C13B 113.1(8) . . ?
C9B C13B C18B 114.3(8) . . ?
C9B C13B C14B 107.9(7) . . ?
C18B C13B C14B 113.9(8) . . ?
C9B C13B C12B 101.1(6) . . ?
C18B C13B C12B 116.6(7) . . ?
C14B C13B C12B 101.6(7) . . ?
C15B C14B C13B 103.0(8) . . ?
C15B C14B H14C 111.2 . . ?
C13B C14B H14C 111.2 . . ?
C15B C14B H14D 111.2 . . ?
C13B C14B H14D 111.2 . . ?
H14C C14B H14D 109.1 . . ?
C14B C15B C11B 103.8(8) . . ?
C14B C15B H15C 111.0 . . ?
C11B C15B H15C 111.0 . . ?
C14B C15B H15D 111.0 . . ?
C11B C15B H15D 111.0 . . ?
H15C C15B H15D 109.0 . . ?
C12B C16B H16D 109.5 . . ?
C12B C16B H16E 109.5 . . ?
H16D C16B H16E 109.5 . . ?
C12B C16B H16F 109.5 . . ?
H16D C16B H16F 109.5 . . ?
H16E C16B H16F 109.5 . . ?
C12B C17B H17D 109.5 . . ?
C12B C17B H17E 109.5 . . ?
H17D C17B H17E 109.5 . . ?
C12B C17B H17F 109.5 . . ?
H17D C17B H17F 109.5 . . ?
H17E C17B H17F 109.5 . . ?
C13B C18B H18D 109.5 . . ?
C13B C18B H18E 109.5 . . ?
H18D C18B H18E 109.5 . . ?
C13B C18B H18F 109.5 . . ?
H18D C18B H18F 109.5 . . ?
H18E C18B H18F 109.5 . . ?
N3B C19B C20B 115.8(7) . . ?
N3B C19B H19C 108.3 . . ?
C20B C19B H19C 108.3 . . ?
N3B C19B H19D 108.3 . . ?
C20B C19B H19D 108.3 . . ?
H19C C19B H19D 107.4 . . ?
C21B C20B C19B 115.4(9) . . ?
C21B C20B C22B 113.4(9) . . ?
C19B C20B C22B 111.1(7) . . ?
C21B C20B H20B 105.3 . . ?
C19B C20B H20B 105.3 . . ?
C22B C20B H20B 105.3 . . ?
C20B C21B H21D 109.5 . . ?
C20B C21B H21E 109.5 . . ?
H21D C21B H21E 109.5 . . ?
C20B C21B H21F 109.5 . . ?
H21D C21B H21F 109.5 . . ?
H21E C21B H21F 109.5 . . ?
C23B C22B C27B 117.2(9) . . ?
C23B C22B C20B 121.4(9) . . ?
C27B C22B C20B 121.4(9) . . ?
C22B C23B C24B 121.4(10) . . ?
C22B C23B H23B 119.3 . . ?
C24B C23B H23B 119.3 . . ?
C25B C24B C23B 119.9(11) . . ?
C25B C24B H24B 120.1 . . ?
C23B C24B H24B 120.1 . . ?
C26B C25B C24B 119.6(12) . . ?
C26B C25B H25B 120.2 . . ?
C24B C25B H25B 120.2 . . ?
C25B C26B C27B 122.4(11) . . ?
C25B C26B H26B 118.8 . . ?
C27B C26B H26B 118.8 . . ?
C26B C27B C22B 119.4(10) . . ?
C26B C27B H27B 120.3 . . ?
C22B C27B H27B 120.3 . . ?
P1B C28B H28D 109.5 . . ?
P1B C28B H28E 109.5 . . ?
H28D C28B H28E 109.5 . . ?
P1B C28B H28F 109.5 . . ?
H28D C28B H28F 109.5 . . ?
H28E C28B H28F 109.5 . . ?

loop_
_geom_bond_atom_site_label_1
_geom_bond_atom_site_label_2
_geom_bond_distance
_geom_bond_site_symmetry_2
_geom_bond_publ_flag
P1A N3A 1.608(6) . ?
P1A N2A 1.633(6) . ?
P1A N1A 1.640(7) . ?
P1A C28A 1.782(8) . ?
P2A O1A 1.612(6) . ?
P2A N1A 1.737(7) . ?
P2A N2A 1.746(7) . ?
O1A C9A 1.463(9) . ?
N1A C1A 1.477(11) . ?
N2A C5A 1.515(10) . ?
N3A C19A 1.470(9) . ?
N3A H3NA 0.8800 . ?
C1A C4A 1.496(12) . ?
C1A C2A 1.517(12) . ?
C1A C3A 1.555(12) . ?
C2A H2A 0.9800 . ?
C2A H2B 0.9800 . ?
C2A H2C 0.9800 . ?
C3A H3A 0.9800 . ?
C3A H3B 0.9800 . ?
C3A H3C 0.9800 . ?
C4A H4A 0.9800 . ?
C4A H4B 0.9800 . ?
C4A H4C 0.9800 . ?
C5A C6A 1.521(13) . ?
C5A C8A 1.524(12) . ?
C5A C7A 1.546(12) . ?
C6A H6A 0.9800 . ?
C6A H6B 0.9800 . ?
C6A H6C 0.9800 . ?
C7A H7A 0.9800 . ?
C7A H7B 0.9800 . ?
C7A H7C 0.9800 . ?
C8A H8A 0.9800 . ?
C8A H8B 0.9800 . ?
C8A H8C 0.9800 . ?
C9A C13A 1.501(12) . ?
C9A C10A 1.594(13) . ?
C9A H9A 1.0000 . ?
C10A C11A 1.524(13) . ?
C10A H10A 0.9900 . ?
C10A H10B 0.9900 . ?
C11A C12A 1.527(13) . ?
C11A C15A 1.546(13) . ?
C11A H11A 1.0000 . ?
C12A C16A 1.523(14) . ?
C12A C17A 1.539(13) . ?
C12A C13A 1.566(11) . ?
C13A C18A 1.525(12) . ?
C13A C14A 1.540(12) . ?
C14A C15A 1.544(13) . ?
C14A H14A 0.9900 . ?
C14A H14B 0.9900 . ?
C15A H15A 0.9900 . ?
C15A H15B 0.9900 . ?
C16A H16A 0.9800 . ?
C16A H16B 0.9800 . ?
C16A H16C 0.9800 . ?
C17A H17A 0.9800 . ?
C17A H17B 0.9800 . ?
C17A H17C 0.9800 . ?
C18A H18A 0.9800 . ?
C18A H18B 0.9800 . ?
C18A H18C 0.9800 . ?
C19A C20A 1.522(11) . ?
C19A H19A 0.9900 . ?
C19A H19B 0.9900 . ?
C20A C21A 1.509(11) . ?
C20A C22A 1.516(11) . ?
C20A H20A 1.0000 . ?
C21A H21A 0.9800 . ?
C21A H21B 0.9800 . ?
C21A H21C 0.9800 . ?
C22A C23A 1.386(11) . ?
C22A C27A 1.402(11) . ?
C23A C24A 1.396(12) . ?
C23A H23A 0.9500 . ?
C24A C25A 1.356(13) . ?
C24A H24A 0.9500 . ?
C25A C26A 1.346(13) . ?
C25A H25A 0.9500 . ?
C26A C27A 1.398(13) . ?
C26A H26A 0.9500 . ?
C27A H27A 0.9500 . ?
C28A H28A 0.9800 . ?
C28A H28B 0.9800 . ?
C28A H28C 0.9800 . ?
P1B N3B 1.608(6) . ?
P1B N2B 1.637(6) . ?
P1B N1B 1.639(6) . ?
P1B C28B 1.781(8) . ?
P2B O1B 1.614(6) . ?
P2B N2B 1.733(6) . ?
P2B N1B 1.764(6) . ?
O1B C9B 1.458(8) . ?
N1B C1B 1.479(10) . ?
N2B C5B 1.507(10) . ?
N3B C19B 1.464(9) . ?
N3B H3NB 0.8800 . ?
C1B C4B 1.503(11) . ?
C1B C2B 1.521(11) . ?
C1B C3B 1.548(12) . ?
C2B H2D 0.9800 . ?
C2B H2E 0.9800 . ?
C2B H2F 0.9800 . ?
C3B H3D 0.9800 . ?
C3B H3E 0.9800 . ?
C3B H3F 0.9800 . ?
C4B H4D 0.9800 . ?
C4B H4E 0.9800 . ?
C4B H4F 0.9800 . ?
C5B C8B 1.509(12) . ?
C5B C6B 1.525(13) . ?
C5B C7B 1.535(11) . ?
C6B H6D 0.9800 . ?
C6B H6E 0.9800 . ?
C6B H6F 0.9800 . ?
C7B H7D 0.9800 . ?
C7B H7E 0.9800 . ?
C7B H7F 0.9800 . ?
C8B H8D 0.9800 . ?
C8B H8E 0.9800 . ?
C8B H8F 0.9800 . ?
C9B C13B 1.520(10) . ?
C9B C10B 1.560(12) . ?
C9B H9B 1.0000 . ?
C10B C11B 1.527(12) . ?
C10B H10C 0.9900 . ?
C10B H10D 0.9900 . ?
C11B C12B 1.529(13) . ?
C11B C15B 1.546(13) . ?
C11B H11B 1.0000 . ?
C12B C16B 1.527(13) . ?
C12B C17B 1.555(13) . ?
C12B C13B 1.566(11) . ?
C13B C18B 1.524(12) . ?
C13B C14B 1.545(12) . ?
C14B C15B 1.537(13) . ?
C14B H14C 0.9900 . ?
C14B H14D 0.9900 . ?
C15B H15C 0.9900 . ?
C15B H15D 0.9900 . ?
C16B H16D 0.9800 . ?
C16B H16E 0.9800 . ?
C16B H16F 0.9800 . ?
C17B H17D 0.9800 . ?
C17B H17E 0.9800 . ?
C17B H17F 0.9800 . ?
C18B H18D 0.9800 . ?
C18B H18E 0.9800 . ?
C18B H18F 0.9800 . ?
C19B C20B 1.510(10) . ?
C19B H19C 0.9900 . ?
C19B H19D 0.9900 . ?
C20B C21B 1.488(12) . ?
C20B C22B 1.511(11) . ?
C20B H20B 1.0000 . ?
C21B H21D 0.9800 . ?
C21B H21E 0.9800 . ?
C21B H21F 0.9800 . ?
C22B C23B 1.390(11) . ?
C22B C27B 1.401(12) . ?
C23B C24B 1.397(12) . ?
C23B H23B 0.9500 . ?
C24B C25B 1.359(13) . ?
C24B H24B 0.9500 . ?
C25B C26B 1.345(14) . ?
C25B H25B 0.9500 . ?
C26B C27B 1.390(13) . ?
C26B H26B 0.9500 . ?
C27B H27B 0.9500 . ?
C28B H28D 0.9800 . ?
C28B H28E 0.9800 . ?
C28B H28F 0.9800 . ?

loop_
_geom_torsion_atom_site_label_1
_geom_torsion_atom_site_label_2
_geom_torsion_atom_site_label_3
_geom_torsion_atom_site_label_4
_geom_torsion
_geom_torsion_site_symmetry_1
_geom_torsion_site_symmetry_2
_geom_torsion_site_symmetry_3
_geom_torsion_site_symmetry_4
_geom_torsion_publ_flag
N1A P2A O1A C9A 152.0(7) . . . . ?
N2A P2A O1A C9A -125.8(7) . . . . ?
N3A P1A N1A C1A 59.7(10) . . . . ?
N2A P1A N1A C1A 177.3(10) . . . . ?
C28A P1A N1A C1A -65.3(10) . . . . ?
N3A P1A N1A P2A -121.5(4) . . . . ?
N2A P1A N1A P2A -3.9(4) . . . . ?
C28A P1A N1A P2A 113.5(5) . . . . ?
O1A P2A N1A C1A -74.5(9) . . . . ?
N2A P2A N1A C1A -177.5(9) . . . . ?
O1A P2A N1A P1A 106.7(4) . . . . ?
N2A P2A N1A P1A 3.7(4) . . . . ?
N3A P1A N2A C5A -86.1(9) . . . . ?
N1A P1A N2A C5A 155.2(9) . . . . ?
C28A P1A N2A C5A 38.8(10) . . . . ?
N3A P1A N2A P2A 122.6(4) . . . . ?
N1A P1A N2A P2A 3.9(4) . . . . ?
C28A P1A N2A P2A -112.5(5) . . . . ?
O1A P2A N2A C5A 102.9(7) . . . . ?
N1A P2A N2A C5A -158.4(8) . . . . ?
O1A P2A N2A P1A -102.4(4) . . . . ?
N1A P2A N2A P1A -3.7(4) . . . . ?
N2A P1A N3A C19A -50.0(9) . . . . ?
N1A P1A N3A C19A 49.8(9) . . . . ?
C28A P1A N3A C19A 179.7(8) . . . . ?
P1A N1A C1A C4A -90.0(12) . . . . ?
P2A N1A C1A C4A 91.5(10) . . . . ?
P1A N1A C1A C2A 30.8(13) . . . . ?
P2A N1A C1A C2A -147.7(8) . . . . ?
P1A N1A C1A C3A 149.6(9) . . . . ?
P2A N1A C1A C3A -28.8(12) . . . . ?
P1A N2A C5A C6A -84.3(10) . . . . ?
P2A N2A C5A C6A 60.5(10) . . . . ?
P1A N2A C5A C8A 37.4(12) . . . . ?
P2A N2A C5A C8A -177.7(7) . . . . ?
P1A N2A C5A C7A 154.0(8) . . . . ?
P2A N2A C5A C7A -61.1(10) . . . . ?
P2A O1A C9A C13A 158.7(7) . . . . ?
P2A O1A C9A C10A -88.0(9) . . . . ?
O1A C9A C10A C11A -122.9(9) . . . . ?
C13A C9A C10A C11A -6.0(10) . . . . ?
C9A C10A C11A C12A -31.7(10) . . . . ?
C9A C10A C11A C15A 75.6(10) . . . . ?
C10A C11A C12A C16A 171.6(9) . . . . ?
C15A C11A C12A C16A 62.1(11) . . . . ?
C10A C11A C12A C17A -62.4(11) . . . . ?
C15A C11A C12A C17A -171.9(9) . . . . ?
C10A C11A C12A C13A 54.6(9) . . . . ?
C15A C11A C12A C13A -55.0(9) . . . . ?
O1A C9A C13A C18A -74.0(11) . . . . ?
C10A C9A C13A C18A 165.2(9) . . . . ?
O1A C9A C13A C14A 53.2(11) . . . . ?
C10A C9A C13A C14A -67.6(9) . . . . ?
O1A C9A C13A C12A 161.3(8) . . . . ?
C10A C9A C13A C12A 40.5(9) . . . . ?
C16A C12A C13A C9A -174.6(10) . . . . ?
C11A C12A C13A C9A -58.3(9) . . . . ?
C17A C12A C13A C9A 58.2(11) . . . . ?
C16A C12A C13A C18A 63.9(13) . . . . ?
C11A C12A C13A C18A -179.8(9) . . . . ?
C17A C12A C13A C18A -63.3(12) . . . . ?
C16A C12A C13A C14A -59.1(11) . . . . ?
C11A C12A C13A C14A 57.2(8) . . . . ?
C17A C12A C13A C14A 173.7(9) . . . . ?
C9A C13A C14A C15A 70.0(11) . . . . ?
C18A C13A C14A C15A -163.3(10) . . . . ?
C12A C13A C14A C15A -37.7(10) . . . . ?
C13A C14A C15A C11A 2.6(12) . . . . ?
C10A C11A C15A C14A -74.2(11) . . . . ?
C12A C11A C15A C14A 34.4(12) . . . . ?
P1A N3A C19A C20A 106.6(9) . . . . ?
N3A C19A C20A C21A 49.9(12) . . . . ?
N3A C19A C20A C22A 177.0(8) . . . . ?
C21A C20A C22A C23A -155.0(10) . . . . ?
C19A C20A C22A C23A 78.9(12) . . . . ?
C21A C20A C22A C27A 24.8(14) . . . . ?
C19A C20A C22A C27A -101.2(11) . . . . ?
C27A C22A C23A C24A 1.3(17) . . . . ?
C20A C22A C23A C24A -178.8(11) . . . . ?
C22A C23A C24A C25A 0(2) . . . . ?
C23A C24A C25A C26A -3(2) . . . . ?
C24A C25A C26A C27A 4(2) . . . . ?
C25A C26A C27A C22A -3(2) . . . . ?
C23A C22A C27A C26A 0.0(17) . . . . ?
C20A C22A C27A C26A -179.8(11) . . . . ?
N2B P2B O1B C9B -163.8(6) . . . . ?
N1B P2B O1B C9B 114.0(6) . . . . ?
N3B P1B N1B C1B 82.5(10) . . . . ?
N2B P1B N1B C1B -159.1(9) . . . . ?
C28B P1B N1B C1B -42.2(10) . . . . ?
N3B P1B N1B P2B -120.7(4) . . . . ?
N2B P1B N1B P2B -2.3(4) . . . . ?
C28B P1B N1B P2B 114.6(4) . . . . ?
O1B P2B N1B C1B -99.8(8) . . . . ?
N2B P2B N1B C1B 162.0(8) . . . . ?
O1B P2B N1B P1B 100.4(4) . . . . ?
N2B P2B N1B P1B 2.2(4) . . . . ?
N3B P1B N2B C5B -61.2(10) . . . . ?
N1B P1B N2B C5B -178.0(10) . . . . ?
C28B P1B N2B C5B 63.7(11) . . . . ?
N3B P1B N2B P2B 119.2(4) . . . . ?
N1B P1B N2B P2B 2.4(4) . . . . ?
C28B P1B N2B P2B -115.9(5) . . . . ?
O1B P2B N2B C5B 75.4(9) . . . . ?
N1B P2B N2B C5B 178.2(9) . . . . ?
O1B P2B N2B P1B -105.0(4) . . . . ?
N1B P2B N2B P1B -2.2(4) . . . . ?
N2B P1B N3B C19B -45.4(8) . . . . ?
N1B P1B N3B C19B 54.3(8) . . . . ?
C28B P1B N3B C19B -175.2(7) . . . . ?
P1B N1B C1B C4B -149.3(8) . . . . ?
P2B N1B C1B C4B 59.5(10) . . . . ?
P1B N1B C1B C2B -29.2(13) . . . . ?
P2B N1B C1B C2B 179.6(7) . . . . ?
P1B N1B C1B C3B 90.8(10) . . . . ?
P2B N1B C1B C3B -60.4(10) . . . . ?
P1B N2B C5B C8B -154.0(10) . . . . ?
P2B N2B C5B C8B 25.5(12) . . . . ?
P1B N2B C5B C6B 84.9(12) . . . . ?
P2B N2B C5B C6B -95.6(10) . . . . ?
P1B N2B C5B C7B -35.6(13) . . . . ?
P2B N2B C5B C7B 143.8(8) . . . . ?
P2B O1B C9B C13B 113.0(7) . . . . ?
P2B O1B C9B C10B -130.9(7) . . . . ?
O1B C9B C10B C11B -120.8(8) . . . . ?
C13B C9B C10B C11B 0.2(9) . . . . ?
C9B C10B C11B C12B -36.4(9) . . . . ?
C9B C10B C11B C15B 71.1(9) . . . . ?
C10B C11B C12B C16B -62.4(11) . . . . ?
C15B C11B C12B C16B -173.6(10) . . . . ?
C10B C11B C12B C17B 173.2(8) . . . . ?
C15B C11B C12B C17B 62.0(10) . . . . ?
C10B C11B C12B C13B 56.4(8) . . . . ?
C15B C11B C12B C13B -54.8(9) . . . . ?
O1B C9B C13B C18B -79.1(9) . . . . ?
C10B C9B C13B C18B 161.0(8) . . . . ?
O1B C9B C13B C14B 48.7(9) . . . . ?
C10B C9B C13B C14B -71.2(8) . . . . ?
O1B C9B C13B C12B 154.9(7) . . . . ?
C10B C9B C13B C12B 34.9(8) . . . . ?
C16B C12B C13B C9B 63.4(10) . . . . ?
C11B C12B C13B C9B -55.3(8) . . . . ?
C17B C12B C13B C9B -172.1(9) . . . . ?
C16B C12B C13B C18B -61.1(12) . . . . ?
C11B C12B C13B C18B -179.9(9) . . . . ?
C17B C12B C13B C18B 63.4(12) . . . . ?
C16B C12B C13B C14B 174.5(9) . . . . ?
C11B C12B C13B C14B 55.7(8) . . . . ?
C17B C12B C13B C14B -61.0(10) . . . . ?
C9B C13B C14B C15B 69.7(10) . . . . ?
C18B C13B C14B C15B -162.2(9) . . . . ?
C12B C13B C14B C15B -36.1(10) . . . . ?
C13B C14B C15B C11B 1.4(11) . . . . ?
C10B C11B C15B C14B -72.9(10) . . . . ?
C12B C11B C15B C14B 34.8(11) . . . . ?
P1B N3B C19B C20B -140.9(8) . . . . ?
N3B C19B C20B C21B 49.6(14) . . . . ?
N3B C19B C20B C22B -179.6(8) . . . . ?
C21B C20B C22B C23B 70.2(13) . . . . ?
C19B C20B C22B C23B -61.7(13) . . . . ?
C21B C20B C22B C27B -110.8(12) . . . . ?
C19B C20B C22B C27B 117.3(11) . . . . ?
C27B C22B C23B C24B -2.1(16) . . . . ?
C20B C22B C23B C24B 177.0(10) . . . . ?
C22B C23B C24B C25B 4.1(19) . . . . ?
C23B C24B C25B C26B -3(2) . . . . ?
C24B C25B C26B C27B -1(2) . . . . ?
C25B C26B C27B C22B 2.6(18) . . . . ?
C23B C22B C27B C26B -1.2(15) . . . . ?
C20B C22B C27B C26B 179.8(9) . . . . ?
